data_2218416
loop_
_publ_author_name
'Gowda, B. Thimme'
'Ko\<z\'i\<sek, Jozef'
'Tokar\<c\'ik, Miroslav'
'Fuess, Hartmut'

_publ_section_title
;
 2-Chloro-<i>N</i>-phenylacetamide
;
_journal_coeditor_code HB2728
_journal_issue 6
_journal_name_full 'Acta Crystallographica Section E'
_journal_page_first o987
_journal_paper_doi 10.1107/S160053680801266X
_journal_volume 64
_journal_year 2008
_chemical_formula_iupac 'C8 H8 Cl N O'
_chemical_formula_moiety 'C8 H8 Cl N O'
_chemical_formula_sum 'C8 H8 Cl N O'
_chemical_formula_weight 169.6
_chemical_name_systematic
;
2-Chloro-<i>N</i>-phenylacetamide
;
_space_group_IT_number 9
_symmetry_cell_setting monoclinic
_symmetry_space_group_name_Hall 'C -2yc'
_symmetry_space_group_name_H-M 'C 1 c 1'
_atom_sites_solution_hydrogens geom
_atom_sites_solution_primary direct
_atom_sites_solution_secondary difmap
_audit_creation_method 'WinGX routine CIF_UPDATE'
_cell_angle_alpha 90
_cell_angle_beta 102.13(3)
_cell_angle_gamma 90
_cell_formula_units_Z 4
_cell_length_a 5.0623(15)
_cell_length_b 18.361(6)
_cell_length_c 9.115(2)
_cell_measurement_reflns_used 159
_cell_measurement_temperature 297(2)
_cell_measurement_theta_max 25.12
_cell_measurement_theta_min 4.9
_cell_volume 828.3(4)
_computing_cell_refinement 'CrysAlis RED (Oxford Diffraction, 2006)'
_computing_data_collection 'CrysAlis CCD (Oxford Diffraction, 2006)'
_computing_data_reduction 'CrysAlis RED (Oxford Diffraction, 2006)'
_computing_molecular_graphics
;
ORTEP-3 (Farrugia, 1997) and DIAMOND (Brandenburg, 2002)
;
_computing_publication_material
;
SHELXL97 (Sheldrick, 2008), PLATON (Spek, 2003) and WinGX
(Farrugia, 1999)
;
_computing_structure_refinement 'SHELXL97 (Sheldrick, 2008)'
_computing_structure_solution 'SHELXS97 (Sheldrick, 2008)'
_diffrn_ambient_temperature 297(2)
_diffrn_detector_area_resol_mean 10.4340
_diffrn_measured_fraction_theta_full 0.993
_diffrn_measured_fraction_theta_max 0.993
_diffrn_measurement_device '4-circle kappa geometry goniometer'
_diffrn_measurement_device_type 'Oxford Diffraction Xcalibur System'
_diffrn_measurement_method \w
_diffrn_radiation_monochromator graphite
_diffrn_radiation_source 'Enhance (Mo) X-ray Source'
_diffrn_radiation_type MoK\a
_diffrn_radiation_wavelength 0.71073
_diffrn_reflns_av_R_equivalents 0.0459
_diffrn_reflns_limit_h_max 6
_diffrn_reflns_limit_h_min -6
_diffrn_reflns_limit_k_max 22
_diffrn_reflns_limit_k_min -22
_diffrn_reflns_limit_l_max 11
_diffrn_reflns_limit_l_min -9
_diffrn_reflns_number 2388
_diffrn_reflns_theta_full 26
_diffrn_reflns_theta_max 26
_diffrn_reflns_theta_min 4.26
_diffrn_standards_decay_% 0
_diffrn_standards_number 0
_exptl_absorpt_coefficient_mu 0.399
_exptl_absorpt_correction_T_max 0.938
_exptl_absorpt_correction_T_min 0.905
_exptl_absorpt_correction_type analytical
_exptl_absorpt_process_details
;
[CrysAlis RED (Oxford Diffraction, 2006), using a multifaceted crystal
model
based on expressions derived by Clark & Reid (1995)]
;
_exptl_crystal_colour colorless
_exptl_crystal_density_diffrn 1.36
_exptl_crystal_density_method 'not measured'
_exptl_crystal_description prism
_exptl_crystal_F_000 352
_exptl_crystal_size_max 0.41
_exptl_crystal_size_mid 0.24
_exptl_crystal_size_min 0.17
_refine_diff_density_max 0.1
_refine_diff_density_min -0.109
_refine_ls_abs_structure_details 'Flack (1983), 254 Friedel pairs'
_refine_ls_abs_structure_Flack 0.04(11)
_refine_ls_extinction_method none
_refine_ls_goodness_of_fit_ref 0.958
_refine_ls_hydrogen_treatment constr
_refine_ls_matrix_type full
_refine_ls_number_parameters 106
_refine_ls_number_reflns 1067
_refine_ls_number_restraints 2
_refine_ls_restrained_S_all 0.957
_refine_ls_R_factor_all 0.1496
_refine_ls_R_factor_gt 0.0361
_refine_ls_shift/su_max 0.000
_refine_ls_shift/su_mean 0.000
_refine_ls_structure_factor_coef Fsqd
_refine_ls_weighting_details
; calc
[exp(3.70(sin\q/\l)^2^)]/[\s^2^(Fo^2^)+(0.035P)^2^]
where P = 0.33333Fo^2^ + 0.66667Fc^2^
;
_refine_ls_weighting_scheme calc
_refine_ls_wR_factor_gt 0.0661
_refine_ls_wR_factor_ref 0.0857
_reflns_number_gt 385
_reflns_number_total 1067
_reflns_threshold_expression I>2\s(I)
_cod_data_source_file hb2728.cif
_cod_data_source_block I
_cod_depositor_comments
;
The following automatic conversions were performed:
'_symmetry_cell_setting' value 'Monoclinic' changed to 'monoclinic'
according to '/home/saulius/struct/CIF-dictionaries/cif_core.dic'
dictionary named 'cif_core.dic' version 2.4.1 from 2010-06-29.

Automatic conversion script
Id: cif_fix_enum 1527 2010-12-29 10:47:43Z saulius 

The following automatic conversions were performed:

'_symmetry_cell_setting' value 'Monoclinic' changed to 'monoclinic'
according to /home/saulius/struct/CIF-dictionaries/cif_core.dic
dictionary named 'cif_core.dic' version 2.4.1 from 2010-06-29.

Automatic conversion script
Id: cif_fix_values 1715 2011-07-08 13:25:40Z adriana 
;
_cod_original_sg_symbol_H-M 'C c'
_cod_database_code 2218416
_cod_database_fobs_code 2218416

loop_
_symmetry_equiv_pos_as_xyz
'x, y, z'
'x, -y, z+1/2'
'x+1/2, y+1/2, z'
'x+1/2, -y+1/2, z+1/2'

loop_
_atom_site_type_symbol
_atom_site_label
_atom_site_fract_x
_atom_site_fract_y
_atom_site_fract_z
_atom_site_U_iso_or_equiv
_atom_site_adp_type
_atom_site_calc_flag
_atom_site_refinement_flags
_atom_site_occupancy
Cl Cl1 1.3492(4) 0.15000(9) 0.9151(2) 0.1082(7) Uani d . 1
C C1 1.0871(11) 0.1998(3) 0.8076(6) 0.0824(18) Uani d . 1
H H1A 1.1488 0.2215 0.7237 0.099 Uiso calc R 1
H H1B 0.939 0.1671 0.7672 0.099 Uiso calc R 1
C C2 0.9849(11) 0.2595(3) 0.8961(6) 0.0629(17) Uani d . 1
N N1 0.7939(8) 0.3008(2) 0.8086(4) 0.0642(13) Uani d . 1
H H1N 0.7565 0.2897 0.7149 0.077 Uiso calc R 1
O O1 1.0653(7) 0.26846(19) 1.0314(3) 0.0833(13) Uani d . 1
C C3 0.6481(10) 0.3597(3) 0.8507(6) 0.0517(13) Uani d . 1
C C4 0.7302(11) 0.3975(3) 0.9862(6) 0.0670(17) Uani d . 1
H H4 0.888 0.3845 1.0536 0.08 Uiso calc R 1
C C5 0.5727(15) 0.4542(3) 1.0177(7) 0.082(2) Uani d . 1
H H5 0.6222 0.478 1.1094 0.099 Uiso calc R 1
C C6 0.3490(16) 0.4762(3) 0.9197(10) 0.0824(18) Uani d . 1
H H6 0.2513 0.516 0.9428 0.099 Uiso calc R 1
C C7 0.2640(13) 0.4399(4) 0.7850(7) 0.082(2) Uani d . 1
H H7 0.1068 0.4538 0.7183 0.099 Uiso calc R 1
C C8 0.4153(10) 0.3835(4) 0.7525(6) 0.0676(16) Uani d . 1
H H8 0.3614 0.3598 0.6609 0.081 Uiso calc R 1

loop_
_atom_site_aniso_label
_atom_site_aniso_U_11
_atom_site_aniso_U_22
_atom_site_aniso_U_33
_atom_site_aniso_U_12
_atom_site_aniso_U_13
_atom_site_aniso_U_23
Cl1 0.1120(13) 0.1207(13) 0.0829(10) 0.0402(13) -0.0004(9) 0.0083(13)
C1 0.079(4) 0.091(4) 0.067(4) 0.022(4) -0.006(3) 0.006(4)
C2 0.070(4) 0.071(4) 0.045(3) -0.003(3) 0.005(3) 0.004(4)
N1 0.066(3) 0.084(3) 0.035(3) 0.012(3) -0.006(2) 0.003(3)
O1 0.102(3) 0.097(3) 0.039(2) 0.010(2) -0.013(2) -0.005(2)
C3 0.051(4) 0.062(4) 0.041(3) -0.001(3) 0.008(3) 0.002(3)
C4 0.055(4) 0.084(4) 0.059(4) 0.005(4) 0.007(3) -0.004(3)
C5 0.083(5) 0.097(5) 0.073(5) -0.005(5) 0.029(4) -0.014(4)
C6 0.078(5) 0.071(4) 0.101(5) 0.002(5) 0.027(4) 0.005(5)
C7 0.066(5) 0.094(5) 0.081(5) 0.019(5) 0.005(4) 0.020(5)
C8 0.053(4) 0.090(5) 0.058(4) 0.003(3) 0.006(3) 0.014(3)

loop_
_atom_type_symbol
_atom_type_description
_atom_type_scat_dispersion_real
_atom_type_scat_dispersion_imag
_atom_type_scat_source
C C 0.0033 0.0016 'International Tables Vol C Tables 4.2.6.8 and 6.1.1.4'
H H 0 0 'International Tables Vol C Tables 4.2.6.8 and 6.1.1.4'
N N 0.0061 0.0033 'International Tables Vol C Tables 4.2.6.8 and 6.1.1.4'
O O 0.0106 0.006 'International Tables Vol C Tables 4.2.6.8 and 6.1.1.4'
Cl Cl 0.1484 0.1585 'International Tables Vol C Tables 4.2.6.8 and 6.1.1.4'

loop_
_geom_angle_atom_site_label_1
_geom_angle_atom_site_label_2
_geom_angle_atom_site_label_3
_geom_angle
C2 C1 Cl1 112.8(4)
C2 C1 H1A 109
Cl1 C1 H1A 109
C2 C1 H1B 109
Cl1 C1 H1B 109
H1A C1 H1B 107.8
O1 C2 N1 124.3(6)
O1 C2 C1 123.7(6)
N1 C2 C1 112.0(5)
C2 N1 C3 128.5(5)
C2 N1 H1N 115.7
C3 N1 H1N 115.7
C8 C3 C4 117.8(5)
C8 C3 N1 119.2(5)
C4 C3 N1 123.0(5)
C5 C4 C3 118.7(6)
C5 C4 H4 120.7
C3 C4 H4 120.7
C6 C5 C4 122.0(6)
C6 C5 H5 119
C4 C5 H5 119
C5 C6 C7 120.3(6)
C5 C6 H6 119.8
C7 C6 H6 119.8
C8 C7 C6 118.5(6)
C8 C7 H7 120.8
C6 C7 H7 120.8
C7 C8 C3 122.6(6)
C7 C8 H8 118.7
C3 C8 H8 118.7

loop_
_geom_bond_atom_site_label_1
_geom_bond_atom_site_label_2
_geom_bond_distance
Cl1 C1 1.735(5)
C1 C2 1.515(6)
C1 H1A 0.97
C1 H1B 0.97
C2 O1 1.226(6)
C2 N1 1.350(6)
N1 C3 1.407(6)
N1 H1N 0.86
C3 C8 1.392(6)
C3 C4 1.401(7)
C4 C5 1.378(7)
C4 H4 0.93
C5 C6 1.349(8)
C5 H5 0.93
C6 C7 1.384(9)
C6 H6 0.93
C7 C8 1.357(7)
C7 H7 0.93
C8 H8 0.93

loop_
_geom_hbond_atom_site_label_D
_geom_hbond_atom_site_label_H
_geom_hbond_atom_site_label_A
_geom_hbond_site_symmetry_A
_geom_hbond_distance_DH
_geom_hbond_distance_HA
_geom_hbond_distance_DA
_geom_hbond_angle_DHA
N1 H1N O1 4_454 0.86 2.05 2.848(5) 155

loop_
_geom_torsion_atom_site_label_1
_geom_torsion_atom_site_label_2
_geom_torsion_atom_site_label_3
_geom_torsion_atom_site_label_4
_geom_torsion
Cl1 C1 C2 O1 -4.8(7)
Cl1 C1 C2 N1 175.8(4)
O1 C2 N1 C3 -1.1(9)
C1 C2 N1 C3 178.3(5)
C2 N1 C3 C8 -164.2(5)
C2 N1 C3 C4 17.8(8)
C8 C3 C4 C5 2.3(8)
N1 C3 C4 C5 -179.6(5)
C3 C4 C5 C6 -2.8(9)
C4 C5 C6 C7 2.7(9)
C5 C6 C7 C8 -2.0(9)
C6 C7 C8 C3 1.7(8)
C4 C3 C8 C7 -1.8(8)
N1 C3 C8 C7 -180.0(5)

loop_
_cod_related_entry_id
_cod_related_entry_database
_cod_related_entry_code
1 ChemSpider 11001
